data_2232630
loop_
_publ_author_name
'Dai, Hong'
'Zhang, Hai-Jun'
'Shi, Lei'
'Luo, Kun-Peng'
'Shi, Yu-Jun'

_publ_section_title
;
 1-Methyl-3-trifluoromethyl-5-[(3-chlorophenyl)sulfanyl]-1<i>H</i>-pyrazole-4-carbaldehyde
 <i>O</i>-(4-chlorobenzoyl)oxime
;
_journal_issue 12
_journal_name_full 'Acta Crystallographica Section E'
_journal_page_first o3343
_journal_paper_doi 10.1107/S1600536811047970
_journal_volume 67
_journal_year 2011
_chemical_formula_iupac 'C19 H12 Cl2 F3 N3 O2 S'
_chemical_formula_moiety 'C19 H12 Cl2 F3 N3 O2 S'
_chemical_formula_sum 'C19 H12 Cl2 F3 N3 O2 S'
_chemical_formula_weight 474.28
_chemical_name_systematic
;
1-Methyl-3-trifluoromethyl-5-[(3-chlorophenyl)sulfanyl]-1<i>H</i>-pyrazole-4-
carbaldehyde <i>O</i>-(4-chlorobenzoyl)oxime
;
_space_group_IT_number 14
_symmetry_cell_setting monoclinic
_symmetry_space_group_name_Hall '-P 2yn'
_symmetry_space_group_name_H-M 'P 1 21/n 1'
_atom_sites_solution_hydrogens geom
_atom_sites_solution_primary direct
_atom_sites_solution_secondary difmap
_cell_angle_alpha 90.00
_cell_angle_beta 96.10(3)
_cell_angle_gamma 90.00
_cell_formula_units_Z 4
_cell_length_a 8.1405(16)
_cell_length_b 18.680(4)
_cell_length_c 13.737(3)
_cell_measurement_reflns_used 4368
_cell_measurement_temperature 113(2)
_cell_measurement_theta_max 27.853
_cell_measurement_theta_min 2.181
_cell_volume 2077.1(8)
_computing_cell_refinement 'CrystalClear (Rigaku, 2008)'
_computing_data_collection 'CrystalClear (Rigaku, 2008)'
_computing_data_reduction 'CrystalClear (Rigaku, 2008)'
_computing_molecular_graphics 'SHELXTL (Sheldrick, 2008)'
_computing_publication_material 'SHELXTL (Sheldrick, 2008)'
_computing_structure_refinement 'SHELXL97 (Sheldrick, 2008)'
_computing_structure_solution 'SHELXS97 (Sheldrick, 2008)'
_diffrn_ambient_temperature 113(2)
_diffrn_detector_area_resol_mean 7.31
_diffrn_measured_fraction_theta_full 0.996
_diffrn_measured_fraction_theta_max 0.996
_diffrn_measurement_device_type 'Rigaku Saturn CCD area detector'
_diffrn_measurement_method '\w and \f scans'
_diffrn_radiation_monochromator confocal
_diffrn_radiation_source 'rotating anode'
_diffrn_radiation_type MoK\a
_diffrn_radiation_wavelength 0.71073
_diffrn_reflns_av_R_equivalents 0.0386
_diffrn_reflns_av_sigmaI/netI 0.0356
_diffrn_reflns_limit_h_max 9
_diffrn_reflns_limit_h_min -9
_diffrn_reflns_limit_k_max 22
_diffrn_reflns_limit_k_min -22
_diffrn_reflns_limit_l_max 16
_diffrn_reflns_limit_l_min -14
_diffrn_reflns_number 11802
_diffrn_reflns_theta_full 25.02
_diffrn_reflns_theta_max 25.02
_diffrn_reflns_theta_min 2.18
_diffrn_standards_decay_% 0
_diffrn_standards_interval_count 0
_diffrn_standards_interval_time 0
_diffrn_standards_number 0
_exptl_absorpt_coefficient_mu 0.461
_exptl_absorpt_correction_T_max 0.9468
_exptl_absorpt_correction_T_min 0.9217
_exptl_absorpt_correction_type multi-scan
_exptl_absorpt_process_details '(CrystalClear; Rigaku, 2008)'
_exptl_crystal_colour Colourless
_exptl_crystal_density_diffrn 1.517
_exptl_crystal_density_method 'not measured'
_exptl_crystal_description Monoclinic
_exptl_crystal_F_000 960
_exptl_crystal_size_max 0.18
_exptl_crystal_size_mid 0.16
_exptl_crystal_size_min 0.12
_refine_diff_density_max 0.386
_refine_diff_density_min -0.375
_refine_ls_extinction_coef 0.020(3)
_refine_ls_extinction_expression Fc^*^=kFc[1+0.001xFc^2^\l^3^/sin(2\q)]^-1/4^
_refine_ls_extinction_method SHELXL
_refine_ls_goodness_of_fit_ref 1.101
_refine_ls_hydrogen_treatment constr
_refine_ls_matrix_type full
_refine_ls_number_parameters 273
_refine_ls_number_reflns 3654
_refine_ls_number_restraints 0
_refine_ls_restrained_S_all 1.101
_refine_ls_R_factor_all 0.0655
_refine_ls_R_factor_gt 0.0494
_refine_ls_shift/su_max 0.001
_refine_ls_shift/su_mean 0.000
_refine_ls_structure_factor_coef Fsqd
_refine_ls_weighting_details 'calc w=1/[\s^2^(Fo^2^)+(0.0717P)^2^+0.2323P] where P=(Fo^2^+2Fc^2^)/3'
_refine_ls_weighting_scheme calc
_refine_ls_wR_factor_gt 0.1261
_refine_ls_wR_factor_ref 0.1374
_reflns_number_gt 2794
_reflns_number_total 3654
_reflns_threshold_expression >2sigma(I)
_cod_data_source_file cv5193.cif
_cod_data_source_block I
_cod_original_cell_volume 2077.0(7)
_cod_original_sg_symbol_H-M 'P 21/n'
_cod_database_code 2232630
_cod_database_fobs_code 2232630

loop_
_symmetry_equiv_pos_as_xyz
'x, y, z'
'-x+1/2, y+1/2, -z+1/2'
'-x, -y, -z'
'x-1/2, -y-1/2, z-1/2'

loop_
_atom_site_type_symbol
_atom_site_label
_atom_site_fract_x
_atom_site_fract_y
_atom_site_fract_z
_atom_site_U_iso_or_equiv
_atom_site_adp_type
_atom_site_calc_flag
_atom_site_refinement_flags
_atom_site_occupancy
_atom_site_symmetry_multiplicity
Cl Cl1 1.09484(13) 0.84104(6) 0.56388(10) 0.1131(4) Uani d . 1 1
Cl Cl2 1.29709(11) 0.74602(6) 1.34884(7) 0.0961(4) Uani d . 1 1
S S1 0.64859(10) 1.00969(4) 0.71200(6) 0.0663(3) Uani d . 1 1
F F1 0.1729(2) 0.85215(8) 0.92153(14) 0.0775(5) Uani d . 1 1
F F2 -0.0064(2) 0.93357(11) 0.88380(14) 0.0867(6) Uani d . 1 1
F F3 0.1826(2) 0.94978(10) 1.00144(12) 0.0778(5) Uani d . 1 1
O O1 0.6832(2) 0.87708(10) 1.04766(12) 0.0532(5) Uani d . 1 1
O O2 0.5304(3) 0.84250(12) 1.16752(17) 0.0833(7) Uani d . 1 1
N N1 0.3126(3) 1.00802(11) 0.71276(16) 0.0566(6) Uani d . 1 1
N N2 0.1875(3) 0.98695(11) 0.76284(16) 0.0543(6) Uani d . 1 1
N N3 0.5309(3) 0.89838(12) 0.99338(15) 0.0538(6) Uani d . 1 1
C C1 0.5668(4) 0.88041(15) 0.6144(2) 0.0607(7) Uani d . 1 1
H H1 0.4569 0.8886 0.6238 0.073 Uiso calc R 1 1
C C2 0.6110(4) 0.81988(17) 0.5655(2) 0.0688(8) Uani d . 1 1
H H2 0.5297 0.7873 0.5423 0.083 Uiso calc R 1 1
C C3 0.7709(4) 0.80690(17) 0.5504(2) 0.0715(8) Uani d . 1 1
H H3 0.7993 0.7657 0.5180 0.086 Uiso calc R 1 1
C C4 0.8894(4) 0.85576(16) 0.5841(2) 0.0654(8) Uani d . 1 1
C C5 0.8510(3) 0.91618(15) 0.63472(18) 0.0584(7) Uani d . 1 1
H H5 0.9336 0.9479 0.6587 0.070 Uiso calc R 1 1
C C6 0.6885(3) 0.92892(14) 0.64942(16) 0.0508(6) Uani d . 1 1
C C7 0.4631(3) 0.98935(13) 0.75808(18) 0.0492(6) Uani d . 1 1
C C8 0.4342(3) 0.95423(12) 0.84390(16) 0.0434(6) Uani d . 1 1
C C9 0.2602(3) 0.95408(12) 0.84192(16) 0.0433(6) Uani d . 1 1
C C10 0.1528(3) 0.92283(13) 0.91187(19) 0.0518(6) Uani d . 1 1
C C11 0.5643(3) 0.92724(12) 0.91488(18) 0.0468(6) Uani d . 1 1
H H11 0.6739 0.9313 0.9023 0.056 Uiso calc R 1 1
C C12 0.6607(3) 0.84774(13) 1.13649(19) 0.0513(6) Uani d . 1 1
C C13 0.8222(3) 0.82499(13) 1.18756(18) 0.0473(6) Uani d . 1 1
C C14 0.8200(4) 0.77728(14) 1.2655(2) 0.0584(7) Uani d . 1 1
H H14 0.7197 0.7611 1.2838 0.070 Uiso calc R 1 1
C C15 0.9663(4) 0.75393(14) 1.3154(2) 0.0629(8) Uani d . 1 1
H H15 0.9651 0.7220 1.3673 0.076 Uiso calc R 1 1
C C16 1.1137(3) 0.77827(15) 1.2879(2) 0.0582(7) Uani d . 1 1
C C17 1.1198(3) 0.82612(14) 1.2119(2) 0.0555(7) Uani d . 1 1
H H17 1.2206 0.8425 1.1946 0.067 Uiso calc R 1 1
C C18 0.9727(3) 0.84924(13) 1.16177(19) 0.0517(6) Uani d . 1 1
H H18 0.9749 0.8814 1.1102 0.062 Uiso calc R 1 1
C C19 0.2742(5) 1.0461(2) 0.6195(2) 0.0884(11) Uani d . 1 1
H H19A 0.2762 1.0130 0.5662 0.133 Uiso calc R 1 1
H H19B 0.3549 1.0830 0.6139 0.133 Uiso calc R 1 1
H H19C 0.1665 1.0673 0.6176 0.133 Uiso calc R 1 1

loop_
_atom_site_aniso_label
_atom_site_aniso_U_11
_atom_site_aniso_U_22
_atom_site_aniso_U_33
_atom_site_aniso_U_12
_atom_site_aniso_U_13
_atom_site_aniso_U_23
Cl1 0.0650(6) 0.1302(9) 0.1451(10) 0.0138(5) 0.0163(6) -0.0332(7)
Cl2 0.0651(6) 0.1262(8) 0.0921(6) 0.0249(5) -0.0154(5) 0.0214(5)
S1 0.0663(5) 0.0631(5) 0.0734(5) -0.0207(3) 0.0257(4) -0.0077(3)
F1 0.0803(13) 0.0574(10) 0.0992(13) -0.0039(8) 0.0302(10) 0.0083(8)
F2 0.0379(9) 0.1262(16) 0.0967(13) 0.0030(9) 0.0103(9) 0.0184(11)
F3 0.0809(13) 0.0988(13) 0.0579(10) -0.0146(10) 0.0263(9) -0.0142(9)
O1 0.0370(10) 0.0717(11) 0.0500(9) 0.0044(8) 0.0002(8) 0.0088(8)
O2 0.0458(13) 0.1175(18) 0.0892(15) 0.0122(11) 0.0195(12) 0.0396(13)
N1 0.0603(15) 0.0591(13) 0.0498(12) 0.0021(11) 0.0025(11) 0.0099(10)
N2 0.0485(13) 0.0582(12) 0.0553(13) 0.0069(10) 0.0016(11) 0.0036(10)
N3 0.0374(12) 0.0684(14) 0.0536(12) 0.0051(10) -0.0040(10) 0.0042(10)
C1 0.0530(17) 0.0707(17) 0.0595(16) -0.0153(13) 0.0109(13) -0.0025(13)
C2 0.072(2) 0.0704(18) 0.0629(17) -0.0216(16) 0.0033(16) -0.0037(14)
C3 0.080(2) 0.0724(19) 0.0627(18) -0.0051(17) 0.0113(16) -0.0053(15)
C4 0.0582(19) 0.079(2) 0.0587(16) 0.0060(15) 0.0049(14) 0.0002(14)
C5 0.0490(17) 0.0761(18) 0.0486(14) -0.0088(13) -0.0013(12) 0.0014(13)
C6 0.0522(16) 0.0591(15) 0.0413(13) -0.0098(12) 0.0052(12) 0.0070(11)
C7 0.0483(16) 0.0499(13) 0.0498(14) -0.0037(11) 0.0070(12) 0.0012(11)
C8 0.0411(14) 0.0457(12) 0.0432(12) -0.0016(10) 0.0038(10) -0.0044(10)
C9 0.0401(14) 0.0469(12) 0.0424(12) 0.0035(10) 0.0017(10) -0.0022(10)
C10 0.0383(15) 0.0564(15) 0.0611(16) 0.0019(11) 0.0067(12) -0.0012(12)
C11 0.0360(13) 0.0532(14) 0.0509(14) -0.0006(10) 0.0026(11) -0.0028(11)
C12 0.0453(16) 0.0537(14) 0.0549(15) -0.0002(11) 0.0050(13) 0.0065(11)
C13 0.0425(15) 0.0488(13) 0.0505(13) 0.0023(11) 0.0048(11) 0.0007(11)
C14 0.0511(16) 0.0626(16) 0.0623(16) 0.0010(13) 0.0105(13) 0.0150(13)
C15 0.062(2) 0.0667(17) 0.0598(17) 0.0091(14) 0.0049(14) 0.0170(13)
C16 0.0517(17) 0.0651(16) 0.0554(15) 0.0111(13) -0.0057(13) 0.0009(13)
C17 0.0418(15) 0.0617(16) 0.0627(16) -0.0018(12) 0.0036(13) -0.0007(13)
C18 0.0469(16) 0.0531(14) 0.0547(14) -0.0015(11) 0.0032(12) 0.0072(11)
C19 0.103(3) 0.096(2) 0.0642(19) 0.011(2) 0.0001(18) 0.0349(18)

loop_
_atom_type_symbol
_atom_type_description
_atom_type_scat_dispersion_real
_atom_type_scat_dispersion_imag
_atom_type_scat_source
C C 0.0033 0.0016 'International Tables Vol C Tables 4.2.6.8 and 6.1.1.4'
H H 0.0000 0.0000 'International Tables Vol C Tables 4.2.6.8 and 6.1.1.4'
N N 0.0061 0.0033 'International Tables Vol C Tables 4.2.6.8 and 6.1.1.4'
O O 0.0106 0.0060 'International Tables Vol C Tables 4.2.6.8 and 6.1.1.4'
F F 0.0171 0.0103 'International Tables Vol C Tables 4.2.6.8 and 6.1.1.4'
S S 0.1246 0.1234 'International Tables Vol C Tables 4.2.6.8 and 6.1.1.4'
Cl Cl 0.1484 0.1585 'International Tables Vol C Tables 4.2.6.8 and 6.1.1.4'

loop_
_geom_angle_atom_site_label_1
_geom_angle_atom_site_label_2
_geom_angle_atom_site_label_3
_geom_angle
C7 S1 C6 101.54(12)
C12 O1 N3 112.63(19)
N2 N1 C7 112.6(2)
N2 N1 C19 119.0(3)
C7 N1 C19 128.4(3)
C9 N2 N1 104.9(2)
C11 N3 O1 108.1(2)
C2 C1 C6 119.3(3)
C2 C1 H1 120.4
C6 C1 H1 120.4
C3 C2 C1 121.5(3)
C3 C2 H2 119.3
C1 C2 H2 119.3
C2 C3 C4 118.7(3)
C2 C3 H3 120.7
C4 C3 H3 120.7
C3 C4 C5 121.7(3)
C3 C4 Cl1 119.5(3)
C5 C4 Cl1 118.8(2)
C4 C5 C6 119.1(3)
C4 C5 H5 120.4
C6 C5 H5 120.4
C5 C6 C1 119.7(3)
C5 C6 S1 116.3(2)
C1 C6 S1 124.0(2)
N1 C7 C8 106.5(2)
N1 C7 S1 123.51(19)
C8 C7 S1 130.0(2)
C7 C8 C9 104.1(2)
C7 C8 C11 123.8(2)
C9 C8 C11 132.1(2)
N2 C9 C8 111.9(2)
N2 C9 C10 117.9(2)
C8 C9 C10 130.2(2)
F2 C10 F3 106.8(2)
F2 C10 F1 106.5(2)
F3 C10 F1 105.9(2)
F2 C10 C9 112.1(2)
F3 C10 C9 112.8(2)
F1 C10 C9 112.2(2)
N3 C11 C8 121.0(2)
N3 C11 H11 119.5
C8 C11 H11 119.5
O2 C12 O1 124.2(2)
O2 C12 C13 125.9(2)
O1 C12 C13 109.9(2)
C18 C13 C14 119.2(2)
C18 C13 C12 123.2(2)
C14 C13 C12 117.6(2)
C15 C14 C13 120.2(3)
C15 C14 H14 119.9
C13 C14 H14 119.9
C16 C15 C14 119.4(3)
C16 C15 H15 120.3
C14 C15 H15 120.3
C15 C16 C17 121.7(2)
C15 C16 Cl2 118.9(2)
C17 C16 Cl2 119.4(2)
C16 C17 C18 118.6(3)
C16 C17 H17 120.7
C18 C17 H17 120.7
C17 C18 C13 120.8(2)
C17 C18 H18 119.6
C13 C18 H18 119.6
N1 C19 H19A 109.5
N1 C19 H19B 109.5
H19A C19 H19B 109.5
N1 C19 H19C 109.5
H19A C19 H19C 109.5
H19B C19 H19C 109.5

loop_
_geom_bond_atom_site_label_1
_geom_bond_atom_site_label_2
_geom_bond_distance
Cl1 C4 1.746(3)
Cl2 C16 1.740(3)
S1 C7 1.740(3)
S1 C6 1.783(3)
F1 C10 1.335(3)
F2 C10 1.327(3)
F3 C10 1.328(3)
O1 C12 1.368(3)
O1 N3 1.434(2)
O2 C12 1.189(3)
N1 N2 1.347(3)
N1 C7 1.359(3)
N1 C19 1.469(3)
N2 C9 1.331(3)
N3 C11 1.261(3)
C1 C2 1.382(4)
C1 C6 1.390(4)
C1 H1 0.9300
C2 C3 1.361(4)
C2 H2 0.9300
C3 C4 1.372(4)
C3 H3 0.9300
C4 C5 1.379(4)
C5 C6 1.380(4)
C5 H5 0.9300
C7 C8 1.391(3)
C8 C9 1.414(3)
C8 C11 1.451(3)
C9 C10 1.486(4)
C11 H11 0.9300
C12 C13 1.485(3)
C13 C18 1.387(4)
C13 C14 1.394(4)
C14 C15 1.381(4)
C14 H14 0.9300
C15 C16 1.373(4)
C15 H15 0.9300
C16 C17 1.380(4)
C17 C18 1.385(4)
C17 H17 0.9300
C18 H18 0.9300
C19 H19A 0.9600
C19 H19B 0.9600
C19 H19C 0.9600

loop_
_geom_hbond_atom_site_label_D
_geom_hbond_atom_site_label_H
_geom_hbond_atom_site_label_A
_geom_hbond_site_symmetry_A
_geom_hbond_distance_DH
_geom_hbond_distance_HA
_geom_hbond_distance_DA
_geom_hbond_angle_DHA
C5 H5 N2 1_655 0.93 2.49 3.365(4) 156

loop_
_geom_torsion_atom_site_label_1
_geom_torsion_atom_site_label_2
_geom_torsion_atom_site_label_3
_geom_torsion_atom_site_label_4
_geom_torsion
C7 N1 N2 C9 0.0(3)
C19 N1 N2 C9 179.5(2)
C12 O1 N3 C11 177.4(2)
C6 C1 C2 C3 -0.3(4)
C1 C2 C3 C4 -0.7(5)
C2 C3 C4 C5 1.8(5)
C2 C3 C4 Cl1 -179.0(2)
C3 C4 C5 C6 -2.0(4)
Cl1 C4 C5 C6 178.8(2)
C4 C5 C6 C1 0.9(4)
C4 C5 C6 S1 -178.0(2)
C2 C1 C6 C5 0.2(4)
C2 C1 C6 S1 179.0(2)
C7 S1 C6 C5 -157.1(2)
C7 S1 C6 C1 24.0(2)
N2 N1 C7 C8 -0.5(3)
C19 N1 C7 C8 -179.9(3)
N2 N1 C7 S1 -179.46(17)
C19 N1 C7 S1 1.1(4)
C6 S1 C7 N1 -96.1(2)
C6 S1 C7 C8 85.2(2)
N1 C7 C8 C9 0.7(2)
S1 C7 C8 C9 179.61(19)
N1 C7 C8 C11 -178.3(2)
S1 C7 C8 C11 0.6(4)
N1 N2 C9 C8 0.5(3)
N1 N2 C9 C10 -178.6(2)
C7 C8 C9 N2 -0.8(3)
C11 C8 C9 N2 178.2(2)
C7 C8 C9 C10 178.2(2)
C11 C8 C9 C10 -2.8(4)
N2 C9 C10 F2 -0.6(3)
C8 C9 C10 F2 -179.5(2)
N2 C9 C10 F3 -121.2(2)
C8 C9 C10 F3 59.9(3)
N2 C9 C10 F1 119.2(2)
C8 C9 C10 F1 -59.7(3)
O1 N3 C11 C8 179.75(19)
C7 C8 C11 N3 177.1(2)
C9 C8 C11 N3 -1.7(4)
N3 O1 C12 O2 -2.5(4)
N3 O1 C12 C13 178.37(19)
O2 C12 C13 C18 -161.7(3)
O1 C12 C13 C18 17.4(3)
O2 C12 C13 C14 17.8(4)
O1 C12 C13 C14 -163.0(2)
C18 C13 C14 C15 -0.8(4)
C12 C13 C14 C15 179.7(3)
C13 C14 C15 C16 0.2(4)
C14 C15 C16 C17 0.5(4)
C14 C15 C16 Cl2 -177.8(2)
C15 C16 C17 C18 -0.7(4)
Cl2 C16 C17 C18 177.6(2)
C16 C17 C18 C13 0.2(4)
C14 C13 C18 C17 0.6(4)
C12 C13 C18 C17 -179.9(2)

loop_
_cod_related_entry_id
_cod_related_entry_database
_cod_related_entry_code
1 ChemSpider 30657205
